data_7131022
loop_
_publ_author_name
'Liu, Wen-Ting'
'Hu, Jie-Sheng'
'Yu, Meng'
'Xue, Jin-Peng'
'Liu, Zhi-Kun'
'Wang, Jia-Ping'
'Tao, Jun'

_publ_section_title
;
 Synergistic valence tautomerism and fluorescence emission in a
 two-dimensional coordination polymer
;
_journal_name_full 'Chemical Communications'
_journal_paper_doi 10.1039/D2CC05883A
_journal_year 2022
_chemical_formula_moiety '0.25(C204 H224 Co4 N8 O16)'
_chemical_formula_sum 'C51 H56 Co N2 O4'
_chemical_formula_weight 819.90
_space_group_crystal_system monoclinic
_space_group_IT_number 12
_space_group_name_Hall '-C 2y'
_space_group_name_H-M_alt 'C 1 2/m 1'
_atom_sites_solution_hydrogens geom
_atom_sites_solution_primary iterative
_audit_creation_date 2022-10-27
_audit_creation_method
;
Olex2 1.2
(compiled 2018.05.29 svn.r3508 for OlexSys, GUI svn.r5506)
;
_audit_update_record
;
2022-10-27 deposited with the CCDC.	2022-11-22 downloaded from the CCDC.
;
_cell_angle_alpha 90
_cell_angle_beta 107.312(4)
_cell_angle_gamma 90
_cell_formula_units_Z 4
_cell_length_a 19.571(2)
_cell_length_b 34.924(4)
_cell_length_c 12.1538(12)
_cell_measurement_reflns_used 9939
_cell_measurement_temperature 298.15
_cell_measurement_theta_max 24.14
_cell_measurement_theta_min 2.28
_cell_volume 7930.8(15)
_computing_cell_refinement 'SAINT V8.40B (?, 2016)'
_computing_data_reduction 'SAINT V8.40B (?, 2016)'
_computing_molecular_graphics 'Olex2 (Dolomanov et al., 2009)'
_computing_publication_material 'Olex2 (Dolomanov et al., 2009)'
_computing_structure_refinement 'ShelXL (Sheldrick, 2015)'
_computing_structure_solution 'olex2.solve (Bourhis et al., 2015)'
_diffrn_ambient_temperature 298.15
_diffrn_measured_fraction_theta_full 0.983
_diffrn_measured_fraction_theta_max 0.983
_diffrn_measurement_device_type 'Bruker APEX-II CCD'
_diffrn_measurement_method '\f and \w scans'
_diffrn_radiation_type MoK\a
_diffrn_radiation_wavelength 0.71073
_diffrn_reflns_av_R_equivalents 0.0612
_diffrn_reflns_av_unetI/netI 0.0438
_diffrn_reflns_Laue_measured_fraction_full 0.983
_diffrn_reflns_Laue_measured_fraction_max 0.983
_diffrn_reflns_limit_h_max 23
_diffrn_reflns_limit_h_min -23
_diffrn_reflns_limit_k_max 41
_diffrn_reflns_limit_k_min -41
_diffrn_reflns_limit_l_max 14
_diffrn_reflns_limit_l_min -14
_diffrn_reflns_number 39584
_diffrn_reflns_point_group_measured_fraction_full 0.983
_diffrn_reflns_point_group_measured_fraction_max 0.983
_diffrn_reflns_theta_full 24.711
_diffrn_reflns_theta_max 24.711
_diffrn_reflns_theta_min 1.236
_exptl_absorpt_coefficient_mu 0.242
_exptl_absorpt_correction_T_max 0.7450
_exptl_absorpt_correction_T_min 0.5453
_exptl_absorpt_correction_type none
_exptl_absorpt_process_details
;
SADABS-2016/2 (Bruker,2016/2) was used for absorption correction.
wR2(int) was 0.1078 before and 0.0733 after correction.
The Ratio of minimum to maximum transmission is 0.7319.
The \l/2 correction factor is Not present.
;
_exptl_crystal_colour 'metallic dark green'
_exptl_crystal_colour_lustre metallic
_exptl_crystal_colour_modifier dark
_exptl_crystal_colour_primary green
_exptl_crystal_density_diffrn 0.687
_exptl_crystal_description block
_exptl_crystal_F_000 1740
_exptl_crystal_size_max 0.1
_exptl_crystal_size_mid 0.1
_exptl_crystal_size_min 0.1
_refine_diff_density_max 0.579
_refine_diff_density_min -0.431
_refine_diff_density_rms 0.087
_refine_ls_extinction_method none
_refine_ls_goodness_of_fit_ref 1.118
_refine_ls_hydrogen_treatment constr
_refine_ls_matrix_type full
_refine_ls_number_parameters 271
_refine_ls_number_reflns 6778
_refine_ls_number_restraints 0
_refine_ls_restrained_S_all 1.118
_refine_ls_R_factor_all 0.1206
_refine_ls_R_factor_gt 0.1081
_refine_ls_shift/su_max 0.000
_refine_ls_shift/su_mean 0.000
_refine_ls_structure_factor_coef Fsqd
_refine_ls_weighting_details 'w=1/[\s^2^(Fo^2^)+(0.1185P)^2^+43.0191P] where P=(Fo^2^+2Fc^2^)/3'
_refine_ls_weighting_scheme calc
_refine_ls_wR_factor_gt 0.2888
_refine_ls_wR_factor_ref 0.2966
_reflns_Friedel_coverage 0.000
_reflns_number_gt 5509
_reflns_number_total 6778
_reflns_threshold_expression 'I > 2\s(I)'
_cod_data_source_file d2cc05883a2.cif
_cod_data_source_block 298k
_cod_database_code 7131022
_shelx_shelxl_version_number 2016/6
_shelx_space_group_comment
;
The symmetry employed for this shelxl refinement is uniquely defined
by the following loop, which should always be used as a source of
symmetry information in preference to the above space-group names.
They are only intended as comments.
;
_shelx_estimated_absorpt_t_max 0.976
_shelx_estimated_absorpt_t_min 0.976
_olex2_refinement_description
;
1. Fixed Uiso
 At 1.2 times of:
  All C(H) groups
 At 1.5 times of:
  All C(H,H,H) groups
2.a Aromatic/amide H refined with riding coordinates:
 C4(H4), C6(H6), C15(H15), C16(H16), C18(H18), C19(H19), C21(H21), C22(H22),
 C24(H24), C25(H25)
2.b Idealised Me refined as rotating group:
 C8(H8A,H8B,H8C), C9(H9A,H9B,H9C), C10(H10A,H10B,H10C), C12(H12A,H12B,H12C),
 C13(H13A,H13B,H13C), C14(H14A,H14B,H14C)
;
_olex2_submission_special_instructions 'No special instructions were received'

loop_
_space_group_symop_operation_xyz
'x, y, z'
'-x, y, -z'
'x+1/2, y+1/2, z'
'-x+1/2, y+1/2, -z'
'-x, -y, -z'
'x, -y, z'
'-x+1/2, -y+1/2, -z'
'x+1/2, -y+1/2, z'

loop_
_atom_site_label
_atom_site_type_symbol
_atom_site_fract_x
_atom_site_fract_y
_atom_site_fract_z
_atom_site_U_iso_or_equiv
_atom_site_adp_type
_atom_site_occupancy
_atom_site_site_symmetry_order
_atom_site_calc_flag
_atom_site_refinement_flags_posn
_atom_site_refinement_flags_adp
_atom_site_refinement_flags_occupancy
_atom_site_disorder_assembly
_atom_site_disorder_group
Co1 Co 0.750000 0.750000 0.500000 0.0404(3) Uani 1 2 d S T P . .
O1 O 0.82003(19) 0.75059(9) 0.4224(3) 0.0524(9) Uani 1 1 d . . . . .
O2 O 0.69452(18) 0.78190(9) 0.3810(3) 0.0454(8) Uani 1 1 d . . . . .
N1 N 0.7929(2) 0.79538(10) 0.5882(4) 0.0457(10) Uani 1 1 d . . . . .
C1 C 0.7977(3) 0.77072(14) 0.3251(4) 0.0488(13) Uani 1 1 d . . . . .
C2 C 0.7295(3) 0.78824(13) 0.3048(4) 0.0458(12) Uani 1 1 d . . . . .
C3 C 0.7028(3) 0.81199(17) 0.2046(5) 0.0629(15) Uani 1 1 d . . . . .
C4 C 0.7466(4) 0.8150(2) 0.1357(6) 0.0783(19) Uani 1 1 d . . . . .
H4 H 0.730880 0.830799 0.071474 0.094 Uiso 1 1 calc R . . . .
C5 C 0.8126(4) 0.7968(2) 0.1516(6) 0.0747(19) Uani 1 1 d . . . . .
C6 C 0.8380(3) 0.77435(17) 0.2497(5) 0.0595(15) Uani 1 1 d . . . . .
H6 H 0.881787 0.761844 0.264346 0.071 Uiso 1 1 calc R . . . .
C7 C 0.8557(5) 0.8021(3) 0.0659(7) 0.094(2) Uani 1 1 d . . . . .
C8 C 0.8081(6) 0.7945(4) -0.0566(7) 0.154(5) Uani 1 1 d . . . . .
H8A H 0.775468 0.774128 -0.055806 0.231 Uiso 1 1 calc GR . . . .
H8B H 0.837397 0.787455 -0.104278 0.231 Uiso 1 1 calc GR . . . .
H8C H 0.781661 0.817295 -0.086903 0.231 Uiso 1 1 calc GR . . . .
C9 C 0.9213(6) 0.7764(4) 0.0958(11) 0.166(5) Uani 1 1 d . . . . .
H9A H 0.953160 0.783737 0.169379 0.249 Uiso 1 1 calc GR . . . .
H9B H 0.945366 0.778962 0.037950 0.249 Uiso 1 1 calc GR . . . .
H9C H 0.906832 0.750269 0.099050 0.249 Uiso 1 1 calc GR . . . .
C10 C 0.8839(7) 0.8426(3) 0.0750(10) 0.158(5) Uani 1 1 d . . . . .
H10A H 0.844524 0.860293 0.056786 0.237 Uiso 1 1 calc GR . . . .
H10B H 0.911174 0.846116 0.021796 0.237 Uiso 1 1 calc GR . . . .
H10C H 0.913985 0.847282 0.152013 0.237 Uiso 1 1 calc GR . . . .
C11 C 0.6312(4) 0.8326(2) 0.1833(7) 0.087(2) Uani 1 1 d . . . . .
C12 C 0.6334(5) 0.8603(3) 0.2828(9) 0.121(3) Uani 1 1 d . . . . .
H12A H 0.644146 0.846294 0.353781 0.181 Uiso 1 1 calc GR . . . .
H12B H 0.587797 0.872674 0.268580 0.181 Uiso 1 1 calc GR . . . .
H12C H 0.669771 0.879294 0.287999 0.181 Uiso 1 1 calc GR . . . .
C13 C 0.5717(4) 0.8025(3) 0.1737(8) 0.103(3) Uani 1 1 d . . . . .
H13A H 0.568154 0.786235 0.108607 0.155 Uiso 1 1 calc GR . . . .
H13B H 0.526813 0.815305 0.163766 0.155 Uiso 1 1 calc GR . . . .
H13C H 0.583176 0.787385 0.242664 0.155 Uiso 1 1 calc GR . . . .
C14 C 0.6123(6) 0.8555(3) 0.0713(10) 0.152(5) Uani 1 1 d . . . . .
H14A H 0.648904 0.874248 0.075205 0.228 Uiso 1 1 calc GR . . . .
H14B H 0.567270 0.868245 0.060384 0.228 Uiso 1 1 calc GR . . . .
H14C H 0.608882 0.838547 0.007779 0.228 Uiso 1 1 calc GR . . . .
C15 C 0.8624(3) 0.79819(13) 0.6377(4) 0.0481(13) Uani 1 1 d . . . . .
H15 H 0.891378 0.777611 0.632204 0.058 Uiso 1 1 calc R . . . .
C16 C 0.8942(3) 0.83034(13) 0.6975(5) 0.0506(13) Uani 1 1 d . . . . .
H16 H 0.943556 0.831422 0.730174 0.061 Uiso 1 1 calc R . . . .
C17 C 0.8510(3) 0.86140(13) 0.7083(4) 0.0467(12) Uani 1 1 d . . . . .
C18 C 0.7782(3) 0.85769(15) 0.6576(5) 0.0621(16) Uani 1 1 d . . . . .
H18 H 0.747535 0.877444 0.663201 0.075 Uiso 1 1 calc R . . . .
C19 C 0.7507(3) 0.82428(14) 0.5981(5) 0.0577(15) Uani 1 1 d . . . . .
H19 H 0.701559 0.822109 0.564337 0.069 Uiso 1 1 calc R . . . .
C20 C 0.8832(3) 0.89670(12) 0.7719(4) 0.0424(11) Uani 1 1 d . . . . .
C21 C 0.9503(3) 0.90865(16) 0.7756(6) 0.0672(17) Uani 1 1 d . . . . .
H21 H 0.977346 0.894238 0.739437 0.081 Uiso 1 1 calc R . . . .
C22 C 0.9787(3) 0.94240(15) 0.8333(6) 0.0702(18) Uani 1 1 d . . . . .
H22 H 1.023837 0.950495 0.832403 0.084 Uiso 1 1 calc R . . . .
C23 C 0.9421(2) 0.96361(11) 0.8905(4) 0.0372(11) Uani 1 1 d . . . . .
C24 C 0.8757(4) 0.95126(17) 0.8883(7) 0.084(2) Uani 1 1 d . . . . .
H24 H 0.849389 0.965258 0.926718 0.100 Uiso 1 1 calc R . . . .
C25 C 0.8466(4) 0.91819(18) 0.8298(7) 0.082(2) Uani 1 1 d . . . . .
H25 H 0.801202 0.910437 0.829938 0.098 Uiso 1 1 calc R . . . .
C26 C 0.9734(4) 1.000000 0.9504(6) 0.0399(16) Uani 1 2 d S T P . .

loop_
_atom_site_aniso_label
_atom_site_aniso_U_11
_atom_site_aniso_U_22
_atom_site_aniso_U_33
_atom_site_aniso_U_23
_atom_site_aniso_U_13
_atom_site_aniso_U_12
Co1 0.0447(6) 0.0270(5) 0.0460(6) -0.0198(4) 0.0084(4) -0.0128(4)
O1 0.053(2) 0.0403(18) 0.060(2) -0.0169(17) 0.0105(18) -0.0098(16)
O2 0.049(2) 0.0354(17) 0.0460(19) -0.0142(14) 0.0061(16) -0.0107(15)
N1 0.051(3) 0.0256(18) 0.053(2) -0.0194(17) 0.005(2) -0.0063(17)
C1 0.051(3) 0.043(3) 0.050(3) -0.019(2) 0.012(2) -0.023(2)
C2 0.047(3) 0.038(3) 0.050(3) -0.014(2) 0.010(2) -0.015(2)
C3 0.063(4) 0.061(3) 0.057(3) -0.001(3) 0.007(3) -0.013(3)
C4 0.085(5) 0.081(5) 0.063(4) 0.010(3) 0.013(4) -0.019(4)
C5 0.075(5) 0.078(4) 0.075(4) -0.015(4) 0.027(4) -0.035(4)
C6 0.057(3) 0.064(4) 0.063(4) -0.015(3) 0.027(3) -0.019(3)
C7 0.097(6) 0.110(6) 0.088(5) 0.000(5) 0.046(5) -0.035(5)
C8 0.168(10) 0.244(14) 0.064(5) -0.017(7) 0.058(6) -0.066(10)
C9 0.136(9) 0.216(14) 0.196(12) 0.038(11) 0.128(9) 0.014(10)
C10 0.196(12) 0.153(10) 0.165(10) -0.021(8) 0.114(9) -0.092(9)
C11 0.078(5) 0.078(5) 0.092(5) 0.018(4) 0.004(4) 0.004(4)
C12 0.114(7) 0.085(6) 0.148(8) -0.012(6) 0.013(6) 0.033(5)
C13 0.058(4) 0.129(7) 0.114(6) 0.009(5) 0.012(4) -0.007(5)
C14 0.114(8) 0.154(10) 0.165(10) 0.094(8) 0.006(7) 0.023(7)
C15 0.042(3) 0.034(2) 0.061(3) -0.023(2) 0.004(2) -0.006(2)
C16 0.040(3) 0.035(3) 0.070(3) -0.022(2) 0.006(2) -0.006(2)
C17 0.059(3) 0.027(2) 0.046(3) -0.016(2) 0.002(2) -0.010(2)
C18 0.054(3) 0.038(3) 0.082(4) -0.032(3) 0.000(3) -0.003(2)
C19 0.051(3) 0.042(3) 0.070(4) -0.031(3) 0.003(3) -0.007(2)
C20 0.046(3) 0.024(2) 0.049(3) -0.0141(19) 0.002(2) -0.0055(19)
C21 0.067(4) 0.045(3) 0.090(4) -0.038(3) 0.024(3) -0.020(3)
C22 0.059(4) 0.038(3) 0.105(5) -0.031(3) 0.012(3) -0.018(3)
C23 0.049(3) 0.017(2) 0.032(2) -0.0031(16) -0.0079(19) -0.0047(18)
C24 0.082(5) 0.053(4) 0.117(6) -0.056(4) 0.030(4) -0.020(3)
C25 0.069(4) 0.057(4) 0.121(6) -0.055(4) 0.031(4) -0.030(3)
C26 0.047(4) 0.013(3) 0.044(3) 0.000 -0.011(3) 0.000

loop_
_atom_type_symbol
_atom_type_description
_atom_type_scat_dispersion_real
_atom_type_scat_dispersion_imag
_atom_type_scat_source
C C 0.0033 0.0016 'International Tables Vol C Tables 4.2.6.8 and 6.1.1.4'
H H 0.0000 0.0000 'International Tables Vol C Tables 4.2.6.8 and 6.1.1.4'
Co Co 0.3494 0.9721 'International Tables Vol C Tables 4.2.6.8 and 6.1.1.4'
N N 0.0061 0.0033 'International Tables Vol C Tables 4.2.6.8 and 6.1.1.4'
O O 0.0106 0.0060 'International Tables Vol C Tables 4.2.6.8 and 6.1.1.4'

loop_
_geom_angle_atom_site_label_1
_geom_angle_atom_site_label_2
_geom_angle_atom_site_label_3
_geom_angle
_geom_angle_site_symmetry_1
_geom_angle_site_symmetry_3
_geom_angle_publ_flag
O1 Co1 O1 180.0 7_666 . ?
O1 Co1 O2 92.96(16) . 7_666 ?
O1 Co1 O2 87.04(16) . . ?
O1 Co1 O2 87.04(16) 7_666 7_666 ?
O1 Co1 O2 92.96(16) 7_666 . ?
O1 Co1 N1 89.57(16) . 7_666 ?
O1 Co1 N1 90.44(16) . . ?
O1 Co1 N1 89.56(16) 7_666 . ?
O1 Co1 N1 90.44(16) 7_666 7_666 ?
O2 Co1 O2 180.00(16) 7_666 . ?
O2 Co1 N1 89.82(15) . . ?
O2 Co1 N1 90.18(15) 7_666 . ?
O2 Co1 N1 90.18(15) . 7_666 ?
O2 Co1 N1 89.82(15) 7_666 7_666 ?
N1 Co1 N1 180.00(12) 7_666 . ?
C1 O1 Co1 110.8(3) . . ?
C2 O2 Co1 109.6(3) . . ?
C15 N1 Co1 121.8(3) . . ?
C15 N1 C19 119.1(4) . . ?
C19 N1 Co1 119.1(3) . . ?
O1 C1 C2 115.1(5) . . ?
O1 C1 C6 122.4(5) . . ?
C6 C1 C2 122.5(5) . . ?
O2 C2 C1 117.4(5) . . ?
O2 C2 C3 123.7(5) . . ?
C1 C2 C3 118.8(5) . . ?
C2 C3 C11 120.1(6) . . ?
C4 C3 C2 115.2(6) . . ?
C4 C3 C11 124.7(6) . . ?
C3 C4 H4 116.5 . . ?
C3 C4 C5 126.9(6) . . ?
C5 C4 H4 116.5 . . ?
C4 C5 C7 121.5(7) . . ?
C6 C5 C4 117.1(6) . . ?
C6 C5 C7 121.4(7) . . ?
C1 C6 C5 119.4(6) . . ?
C1 C6 H6 120.3 . . ?
C5 C6 H6 120.3 . . ?
C8 C7 C5 110.1(7) . . ?
C9 C7 C5 111.2(7) . . ?
C9 C7 C8 110.9(9) . . ?
C10 C7 C5 109.0(7) . . ?
C10 C7 C8 109.7(9) . . ?
C10 C7 C9 105.8(9) . . ?
C7 C8 H8A 109.5 . . ?
C7 C8 H8B 109.5 . . ?
C7 C8 H8C 109.5 . . ?
H8A C8 H8B 109.5 . . ?
H8A C8 H8C 109.5 . . ?
H8B C8 H8C 109.5 . . ?
C7 C9 H9A 109.5 . . ?
C7 C9 H9B 109.5 . . ?
C7 C9 H9C 109.5 . . ?
H9A C9 H9B 109.5 . . ?
H9A C9 H9C 109.5 . . ?
H9B C9 H9C 109.5 . . ?
C7 C10 H10A 109.5 . . ?
C7 C10 H10B 109.5 . . ?
C7 C10 H10C 109.5 . . ?
H10A C10 H10B 109.5 . . ?
H10A C10 H10C 109.5 . . ?
H10B C10 H10C 109.5 . . ?
C3 C11 C12 110.7(6) . . ?
C3 C11 C13 108.9(6) . . ?
C12 C11 C13 109.4(8) . . ?
C14 C11 C3 111.4(7) . . ?
C14 C11 C12 108.3(8) . . ?
C14 C11 C13 108.2(7) . . ?
C11 C12 H12A 109.5 . . ?
C11 C12 H12B 109.5 . . ?
C11 C12 H12C 109.5 . . ?
H12A C12 H12B 109.5 . . ?
H12A C12 H12C 109.5 . . ?
H12B C12 H12C 109.5 . . ?
C11 C13 H13A 109.5 . . ?
C11 C13 H13B 109.5 . . ?
C11 C13 H13C 109.5 . . ?
H13A C13 H13B 109.5 . . ?
H13A C13 H13C 109.5 . . ?
H13B C13 H13C 109.5 . . ?
C11 C14 H14A 109.5 . . ?
C11 C14 H14B 109.5 . . ?
C11 C14 H14C 109.5 . . ?
H14A C14 H14B 109.5 . . ?
H14A C14 H14C 109.5 . . ?
H14B C14 H14C 109.5 . . ?
N1 C15 H15 118.6 . . ?
N1 C15 C16 122.9(5) . . ?
C16 C15 H15 118.6 . . ?
C15 C16 H16 120.4 . . ?
C15 C16 C17 119.2(5) . . ?
C17 C16 H16 120.4 . . ?
C16 C17 C20 121.0(4) . . ?
C18 C17 C16 117.1(4) . . ?
C18 C17 C20 121.9(4) . . ?
C17 C18 H18 120.1 . . ?
C17 C18 C19 119.9(5) . . ?
C19 C18 H18 120.1 . . ?
N1 C19 C18 121.8(5) . . ?
N1 C19 H19 119.1 . . ?
C18 C19 H19 119.1 . . ?
C21 C20 C17 121.5(5) . . ?
C21 C20 C25 117.4(4) . . ?
C25 C20 C17 121.1(5) . . ?
C20 C21 H21 119.7 . . ?
C20 C21 C22 120.6(6) . . ?
C22 C21 H21 119.7 . . ?
C21 C22 H22 119.2 . . ?
C23 C22 C21 121.7(6) . . ?
C23 C22 H22 119.2 . . ?
C22 C23 C24 117.6(4) . . ?
C22 C23 C26 120.6(5) . . ?
C24 C23 C26 121.7(5) . . ?
C23 C24 H24 119.4 . . ?
C23 C24 C25 121.1(6) . . ?
C25 C24 H24 119.4 . . ?
C20 C25 C24 121.6(6) . . ?
C20 C25 H25 119.2 . . ?
C24 C25 H25 119.2 . . ?
C23 C26 C23 115.7(5) . 6_575 ?
C26 C26 C23 122.2(2) 5_777 6_575 ?
C26 C26 C23 122.2(2) 5_777 . ?

loop_
_geom_bond_atom_site_label_1
_geom_bond_atom_site_label_2
_geom_bond_distance
_geom_bond_site_symmetry_2
_geom_bond_publ_flag
Co1 O1 1.881(4) 7_666 ?
Co1 O1 1.881(4) . ?
Co1 O2 1.891(3) 7_666 ?
Co1 O2 1.891(3) . ?
Co1 N1 1.957(3) 7_666 ?
Co1 N1 1.957(3) . ?
O1 C1 1.332(6) . ?
O2 C2 1.324(6) . ?
N1 C15 1.317(6) . ?
N1 C19 1.332(6) . ?
C1 C2 1.422(7) . ?
C1 C6 1.382(8) . ?
C2 C3 1.437(8) . ?
C3 C4 1.371(9) . ?
C3 C11 1.528(10) . ?
C4 H4 0.9300 . ?
C4 C5 1.400(10) . ?
C5 C6 1.390(9) . ?
C5 C7 1.534(10) . ?
C6 H6 0.9300 . ?
C7 C8 1.526(12) . ?
C7 C9 1.520(14) . ?
C7 C10 1.511(12) . ?
C8 H8A 0.9600 . ?
C8 H8B 0.9600 . ?
C8 H8C 0.9600 . ?
C9 H9A 0.9600 . ?
C9 H9B 0.9600 . ?
C9 H9C 0.9600 . ?
C10 H10A 0.9600 . ?
C10 H10B 0.9600 . ?
C10 H10C 0.9600 . ?
C11 C12 1.538(11) . ?
C11 C13 1.547(10) . ?
C11 C14 1.526(11) . ?
C12 H12A 0.9600 . ?
C12 H12B 0.9600 . ?
C12 H12C 0.9600 . ?
C13 H13A 0.9600 . ?
C13 H13B 0.9600 . ?
C13 H13C 0.9600 . ?
C14 H14A 0.9600 . ?
C14 H14B 0.9600 . ?
C14 H14C 0.9600 . ?
C15 H15 0.9300 . ?
C15 C16 1.380(6) . ?
C16 H16 0.9300 . ?
C16 C17 1.404(7) . ?
C17 C18 1.381(7) . ?
C17 C20 1.491(6) . ?
C18 H18 0.9300 . ?
C18 C19 1.394(6) . ?
C19 H19 0.9300 . ?
C20 C21 1.367(8) . ?
C20 C25 1.367(8) . ?
C21 H21 0.9300 . ?
C21 C22 1.399(7) . ?
C22 H22 0.9300 . ?
C22 C23 1.357(8) . ?
C23 C24 1.363(8) . ?
C23 C26 1.501(5) . ?
C24 H24 0.9300 . ?
C24 C25 1.387(7) . ?
C25 H25 0.9300 . ?
C26 C26 1.339(12) 5_777 ?

loop_
_geom_torsion_atom_site_label_1
_geom_torsion_atom_site_label_2
_geom_torsion_atom_site_label_3
_geom_torsion_atom_site_label_4
_geom_torsion
_geom_torsion_site_symmetry_1
_geom_torsion_site_symmetry_2
_geom_torsion_site_symmetry_3
_geom_torsion_site_symmetry_4
_geom_torsion_publ_flag
Co1 O1 C1 C2 2.7(5) . . . . ?
Co1 O1 C1 C6 -177.4(4) . . . . ?
Co1 O2 C2 C1 0.4(5) . . . . ?
Co1 O2 C2 C3 -178.8(4) . . . . ?
Co1 N1 C15 C16 178.0(4) . . . . ?
Co1 N1 C19 C18 -178.6(5) . . . . ?
O1 Co1 O2 C2 -179.1(3) 7_666 . . . ?
O1 Co1 O2 C2 0.9(3) . . . . ?
O1 C1 C2 O2 -2.2(6) . . . . ?
O1 C1 C2 C3 177.1(4) . . . . ?
O1 C1 C6 C5 -177.8(5) . . . . ?
O2 Co1 O1 C1 178.0(3) 7_666 . . . ?
O2 Co1 O1 C1 -2.0(3) . . . . ?
O2 C2 C3 C4 -179.9(5) . . . . ?
O2 C2 C3 C11 2.0(8) . . . . ?
N1 Co1 O1 C1 -91.8(3) . . . . ?
N1 Co1 O1 C1 88.2(3) 7_666 . . . ?
N1 Co1 O2 C2 91.3(3) . . . . ?
N1 Co1 O2 C2 -88.7(3) 7_666 . . . ?
N1 C15 C16 C17 1.1(9) . . . . ?
C1 C2 C3 C4 0.9(7) . . . . ?
C1 C2 C3 C11 -177.2(5) . . . . ?
C2 C1 C6 C5 2.1(8) . . . . ?
C2 C3 C4 C5 1.7(10) . . . . ?
C2 C3 C11 C12 60.6(8) . . . . ?
C2 C3 C11 C13 -59.6(8) . . . . ?
C2 C3 C11 C14 -178.9(7) . . . . ?
C3 C4 C5 C6 -2.4(10) . . . . ?
C3 C4 C5 C7 178.7(6) . . . . ?
C4 C3 C11 C12 -117.4(8) . . . . ?
C4 C3 C11 C13 122.4(7) . . . . ?
C4 C3 C11 C14 3.1(10) . . . . ?
C4 C5 C6 C1 0.5(8) . . . . ?
C4 C5 C7 C8 -50.9(11) . . . . ?
C4 C5 C7 C9 -174.3(8) . . . . ?
C4 C5 C7 C10 69.5(10) . . . . ?
C6 C1 C2 O2 177.9(4) . . . . ?
C6 C1 C2 C3 -2.8(7) . . . . ?
C6 C5 C7 C8 130.3(9) . . . . ?
C6 C5 C7 C9 6.9(11) . . . . ?
C6 C5 C7 C10 -109.3(9) . . . . ?
C7 C5 C6 C1 179.3(5) . . . . ?
C11 C3 C4 C5 179.8(7) . . . . ?
C15 N1 C19 C18 1.2(9) . . . . ?
C15 C16 C17 C18 0.1(8) . . . . ?
C15 C16 C17 C20 -179.8(5) . . . . ?
C16 C17 C18 C19 -0.6(9) . . . . ?
C16 C17 C20 C21 30.7(8) . . . . ?
C16 C17 C20 C25 -148.7(6) . . . . ?
C17 C18 C19 N1 0.0(10) . . . . ?
C17 C20 C21 C22 178.4(6) . . . . ?
C17 C20 C25 C24 -179.4(6) . . . . ?
C18 C17 C20 C21 -149.3(6) . . . . ?
C18 C17 C20 C25 31.4(9) . . . . ?
C19 N1 C15 C16 -1.7(8) . . . . ?
C20 C17 C18 C19 179.3(5) . . . . ?
C20 C21 C22 C23 2.3(10) . . . . ?
C21 C20 C25 C24 1.2(11) . . . . ?
C21 C22 C23 C24 -1.1(9) . . . . ?
C21 C22 C23 C26 -179.1(6) . . . . ?
C22 C23 C24 C25 0.1(10) . . . . ?
C22 C23 C26 C23 104.5(7) . . . 6_575 ?
C22 C23 C26 C26 -74.3(11) . . . 5_777 ?
C23 C24 C25 C20 -0.1(12) . . . . ?
C24 C23 C26 C23 -73.4(8) . . . 6_575 ?
C24 C23 C26 C26 107.8(11) . . . 5_777 ?
C25 C20 C21 C22 -2.2(10) . . . . ?
C26 C23 C24 C25 178.1(6) . . . . ?
